data_9011879
loop_
_publ_author_name
'Yakubovich, O. V.'
'Matvienko, E. N.'
'Voloshin, A. V.'
'Simonov, M. A.'

_publ_section_title
;The crystal structure of hingganite-(Yb),
 (Y0.51TR0.36Ca0.13)*Fe0.065Be[SiO4](OH) Locality: amazonite pegmatites, Kola
 peninsula, Russia
;
_journal_name_full 'Soviet Physics Crystallography'
_journal_page_first 269
_journal_page_last 271
_journal_volume 28
_journal_year 1983
_chemical_formula_sum 'Be2 Ca0.26 Fe0.065 H2 O10 Si2 Y1.02 Yb0.72'
_chemical_name_mineral Hingganite-(Y)
_space_group_IT_number 14
_symmetry_space_group_name_Hall '-P 2yab'
_symmetry_space_group_name_H-M 'P 1 21/a 1'
_cell_angle_alpha 90
_cell_angle_beta 90.45
_cell_angle_gamma 90
_cell_formula_units_Z 2
_cell_length_a 9.888
_cell_length_b 7.607
_cell_length_c 4.740
_cell_volume 356.522
_exptl_crystal_density_diffrn 4.336
_cod_original_formula_sum '(Y1.02 Yb.72 Ca.26) Si2 Be2 Fe.065 O10 H2'
_cod_database_code 9011879

loop_
_symmetry_equiv_pos_as_xyz
x,y,z
1/2+x,1/2-y,z
1/2-x,1/2+y,-z
-x,-y,-z

loop_
_atom_site_label
_atom_site_fract_x
_atom_site_fract_y
_atom_site_fract_z
_atom_site_occupancy
_atom_site_U_iso_or_equiv
_atom_site_type_symbol
_atom_site_attached_hydrogens
Y 0.33301 0.10890 0.99870 0.51000 0.01013 Y 0
Yb 0.33301 0.10890 0.99870 0.36000 0.01013 Yb 0
Ca 0.33301 0.10890 0.99870 0.13000 0.01013 Ca 0
Si 0.07910 0.27630 0.51900 1.00000 0.00418 Si 0
Be 0.33500 0.41300 0.44800 1.00000 0.00127 Be 0
Fe 0.00000 0.00000 0.00000 0.06500 0.01140 Fe 0
O1 0.19500 0.34700 0.30000 1.00000 0.00633 O 0
O2 0.14850 0.10900 0.68700 1.00000 0.00760 O 0
O3 0.03320 0.41200 0.76400 1.00000 0.00633 O 0
O4 0.44990 0.28400 0.32600 1.00000 0.00633 O 0
O-H 0.33050 0.41200 0.78600 1.00000 0.00633 O 1

loop_
_cod_changelog_entry_id
_cod_changelog_entry_author
_cod_changelog_entry_date
_cod_changelog_entry_text
1
;cod-tools version 3.8.0
Id: cif_guess_AMCSD_atom_types 9574 2023-05-10 09:00:05Z saulius
;
2023-05-10T18:53:34+03:00
;Derived atom types and hydrogen counts
from atom names that follow the AMCSD naming convention
(Wat == water, O-H == hydroxyl).
;

_database_code_amcsd 0015584
